data_7208398
loop_
_publ_author_name
'Gulbransen, Jayne L.'
'Fitchett, Christopher M.'

_publ_section_title
;
 Anion directed control of supramolecular structure in silver complexes
 through weak interactions
;
_journal_issue 17
_journal_name_full CrystEngComm
_journal_page_first 5394
_journal_paper_doi 10.1039/c2ce25733e
_journal_volume 14
_journal_year 2012
_chemical_formula_moiety 'C12 H12 Ag N6, F6 P'
_chemical_formula_sum 'C12 H12 Ag F6 N6 P'
_chemical_formula_weight 493.12
_chemical_name_systematic
;
?
;
_space_group_crystal_system orthorhombic
_space_group_IT_number 60
_space_group_name_Hall '-P 2n 2ab'
_space_group_name_H-M_alt 'P b c n'
_symmetry_space_group_name_Hall '-P 2n 2ab'
_symmetry_space_group_name_H-M 'P b c n'
_atom_sites_solution_hydrogens geom
_atom_sites_solution_primary direct
_atom_sites_solution_secondary difmap
_audit_creation_date 2012-06-10
_audit_creation_method
;
Olex2 1.2-beta
(compiled 2012.05.09 svn.r2324, GUI svn.r4230)
;
_cell_angle_alpha 90.00
_cell_angle_beta 90.00
_cell_angle_gamma 90.00
_cell_formula_units_Z 8
_cell_length_a 21.9927(5)
_cell_length_b 12.7858(3)
_cell_length_c 11.2203(3)
_cell_measurement_reflns_used 9881
_cell_measurement_temperature 296(2)
_cell_measurement_theta_max 31.34
_cell_measurement_theta_min 2.59
_cell_volume 3155.08(13)
_computing_molecular_graphics
;
O. V. Dolomanov, L. J. Bourhis, R. J. Gildea, J. A. K. Howard and H. Puschmann,
OLEX2: a complete structure solution, refinement and analysis program.
J. Appl. Cryst. (2009). 42, 339-341.
;
_computing_publication_material
;
O. V. Dolomanov, L. J. Bourhis, R. J. Gildea, J. A. K. Howard and H. Puschmann,
OLEX2: a complete structure solution, refinement and analysis program.
J. Appl. Cryst. (2009). 42, 339-341.
;
_computing_structure_refinement
;
SHELXL, G.M. Sheldrick, Acta Cryst.
(2008). A64, 112-122
;
_computing_structure_solution
;
SHELXS, G.M. Sheldrick, Acta Cryst.
(2008). A64, 112-122
;
_diffrn_ambient_temperature 296.15
_diffrn_measured_fraction_theta_full 0.999
_diffrn_measured_fraction_theta_max 0.999
_diffrn_measurement_device_type 'Bruker APEX-II CCD'
_diffrn_measurement_method '\f and \w scans'
_diffrn_radiation_monochromator graphite
_diffrn_radiation_type MoK\a
_diffrn_radiation_wavelength 0.71073
_diffrn_reflns_av_R_equivalents 0.0408
_diffrn_reflns_av_unetI/netI 0.0149
_diffrn_reflns_limit_h_max 28
_diffrn_reflns_limit_h_min -28
_diffrn_reflns_limit_k_max 16
_diffrn_reflns_limit_k_min -16
_diffrn_reflns_limit_l_max 14
_diffrn_reflns_limit_l_min -14
_diffrn_reflns_number 68125
_diffrn_reflns_theta_full 27.50
_diffrn_reflns_theta_max 27.50
_diffrn_reflns_theta_min 3.04
_diffrn_source 'fine-focus sealed tube'
_diffrn_standards_number 0
_exptl_absorpt_coefficient_mu 1.456
_exptl_absorpt_correction_T_max 0.7463
_exptl_absorpt_correction_T_min 0.6256
_exptl_absorpt_correction_type multi-scan
_exptl_absorpt_process_details
;
SADABS-2008/1 (Bruker,2008) was used for absorption correction.
R(int) was 0.0617 before and 0.0533 after correction.
The Ratio of minimum to maximum transmission is 0.83268792711.
The \l/2 correction factor is 0.0015
;
_exptl_crystal_colour colourless
_exptl_crystal_colour_primary colourless
_exptl_crystal_density_diffrn 2.076
_exptl_crystal_density_method 'not measured'
_exptl_crystal_description plate
_exptl_crystal_F_000 1936
_exptl_crystal_size_max 0.47
_exptl_crystal_size_mid 0.12
_exptl_crystal_size_min 0.08
_refine_diff_density_max 0.878
_refine_diff_density_min -0.746
_refine_diff_density_rms 0.066
_refine_ls_extinction_method none
_refine_ls_goodness_of_fit_ref 1.042
_refine_ls_hydrogen_treatment constr
_refine_ls_matrix_type full
_refine_ls_number_parameters 235
_refine_ls_number_reflns 3617
_refine_ls_number_restraints 0
_refine_ls_restrained_S_all 1.042
_refine_ls_R_factor_all 0.0270
_refine_ls_R_factor_gt 0.0203
_refine_ls_shift/su_max 0.005
_refine_ls_shift/su_mean 0.000
_refine_ls_structure_factor_coef Fsqd
_refine_ls_weighting_details 'calc w=1/[\s^2^(Fo^2^)+(0.0223P)^2^+3.2256P] where P=(Fo^2^+2Fc^2^)/3'
_refine_ls_weighting_scheme calc
_refine_ls_wR_factor_gt 0.0483
_refine_ls_wR_factor_ref 0.0516
_reflns_number_gt 3109
_reflns_number_total 3617
_reflns_threshold_expression >2sigma(I)
_cod_data_source_file c2ce25733e.txt
_cod_data_source_block 3
_cod_database_code 7208398

loop_
_space_group_symop_id
_space_group_symop_operation_xyz
1 'x, y, z'
2 '-x+1/2, -y+1/2, z+1/2'
3 'x+1/2, -y+1/2, -z'
4 '-x, y, -z+1/2'
5 '-x, -y, -z'
6 'x-1/2, y-1/2, -z-1/2'
7 '-x-1/2, y-1/2, z'
8 'x, -y, z-1/2'

loop_
_atom_site_label
_atom_site_type_symbol
_atom_site_fract_x
_atom_site_fract_y
_atom_site_fract_z
_atom_site_U_iso_or_equiv
_atom_site_adp_type
_atom_site_occupancy
_atom_site_symmetry_multiplicity
_atom_site_calc_flag
_atom_site_refinement_flags
Ag1 Ag 0.535851(6) 1.038482(11) 0.607366(13) 0.02025(5) Uani 1 1 d .
N10 N 0.32168(7) 1.05075(13) 0.65289(14) 0.0183(3) Uani 1 1 d .
N13 N 0.56573(7) 0.89032(13) 0.68617(13) 0.0167(3) Uani 1 1 d .
N15 N 0.56077(8) 0.72087(13) 0.72575(14) 0.0194(3) Uani 1 1 d .
N1 N 0.47154(7) 1.16602(13) 0.59964(13) 0.0172(3) Uani 1 1 d .
N3 N 0.38202(7) 1.23832(12) 0.63547(13) 0.0174(3) Uani 1 1 d .
N8 N 0.39250(8) 0.96324(12) 0.55318(14) 0.0183(3) Uani 1 1 d .
C11 C 0.29738(10) 0.95501(16) 0.62663(18) 0.0235(4) Uani 1 1 d .
H11 H 0.2588 0.9309 0.6464 0.028 Uiso 1 1 calc R
C12 C 0.34128(9) 0.90215(16) 0.56566(17) 0.0220(4) Uani 1 1 d .
H12 H 0.3372 0.8344 0.5366 0.026 Uiso 1 1 calc R
C9 C 0.37895(8) 1.05206(14) 0.60792(15) 0.0156(4) Uani 1 1 d .
C7 C 0.29516(9) 1.14147(16) 0.71326(18) 0.0235(4) Uani 1 1 d .
H7A H 0.3084 1.1433 0.7957 0.028 Uiso 1 1 calc R
H7B H 0.2512 1.1367 0.7120 0.028 Uiso 1 1 calc R
C18 C 0.53340(9) 0.62273(16) 0.76747(18) 0.0246(4) Uani 1 1 d .
H18A H 0.5373 0.6172 0.8533 0.030 Uiso 1 1 calc R
H18B H 0.5540 0.5635 0.7314 0.030 Uiso 1 1 calc R
C17 C 0.62040(8) 0.84300(16) 0.65756(16) 0.0192(4) Uani 1 1 d .
H17 H 0.6541 0.8776 0.6268 0.023 Uiso 1 1 calc R
C16 C 0.61784(9) 0.73882(16) 0.68071(17) 0.0215(4) Uani 1 1 d .
H16 H 0.6484 0.6898 0.6686 0.026 Uiso 1 1 calc R
C14 C 0.53119(8) 0.81399(15) 0.72868(15) 0.0167(4) Uani 1 1 d .
C6 C 0.31563(9) 1.24032(16) 0.64944(18) 0.0226(4) Uani 1 1 d .
H6A H 0.2964 1.2445 0.5718 0.027 Uiso 1 1 calc R
H6B H 0.3037 1.3013 0.6952 0.027 Uiso 1 1 calc R
C4 C 0.42289(10) 1.31861(15) 0.62702(17) 0.0218(4) Uani 1 1 d .
H4 H 0.4147 1.3897 0.6342 0.026 Uiso 1 1 calc R
C5 C 0.47797(9) 1.27345(16) 0.60592(16) 0.0204(4) Uani 1 1 d .
H5 H 0.5144 1.3095 0.5971 0.025 Uiso 1 1 calc R
C2 C 0.41274(8) 1.14827(14) 0.61613(15) 0.0157(4) Uani 1 1 d .
P20 P 0.33982(2) 0.57101(4) 0.43846(4) 0.01873(10) Uani 1 1 d .
F24 F 0.27065(6) 0.60784(11) 0.42475(12) 0.0363(3) Uani 1 1 d .
F25 F 0.34043(6) 0.53474(9) 0.30140(10) 0.0285(3) Uani 1 1 d .
F26 F 0.31832(6) 0.45642(10) 0.47624(12) 0.0341(3) Uani 1 1 d .
F21 F 0.40949(5) 0.53528(10) 0.45150(12) 0.0300(3) Uani 1 1 d .
F22 F 0.36236(6) 0.68540(10) 0.39928(11) 0.0298(3) Uani 1 1 d .
F23 F 0.33928(7) 0.60726(11) 0.57495(11) 0.0362(3) Uani 1 1 d .

loop_
_atom_site_aniso_label
_atom_site_aniso_U_11
_atom_site_aniso_U_22
_atom_site_aniso_U_33
_atom_site_aniso_U_23
_atom_site_aniso_U_13
_atom_site_aniso_U_12
Ag1 0.01584(8) 0.01766(8) 0.02726(8) -0.00569(6) -0.00372(6) 0.00226(5)
N10 0.0149(8) 0.0213(9) 0.0187(7) -0.0008(6) -0.0004(6) -0.0001(6)
N13 0.0157(8) 0.0208(8) 0.0138(7) -0.0008(6) -0.0004(6) 0.0007(6)
N15 0.0210(8) 0.0185(8) 0.0187(8) 0.0004(6) 0.0001(6) 0.0032(7)
N1 0.0166(8) 0.0167(8) 0.0183(7) -0.0003(6) 0.0010(6) -0.0006(6)
N3 0.0172(8) 0.0160(8) 0.0190(7) -0.0030(6) -0.0026(6) 0.0035(6)
N8 0.0231(8) 0.0147(7) 0.0170(7) 0.0004(6) 0.0005(6) 0.0004(6)
C11 0.0207(10) 0.0244(10) 0.0254(10) 0.0023(8) -0.0033(8) -0.0067(8)
C12 0.0291(11) 0.0180(9) 0.0188(9) 0.0015(7) -0.0040(8) -0.0055(8)
C9 0.0150(9) 0.0167(9) 0.0151(8) 0.0007(7) 0.0000(6) 0.0012(7)
C7 0.0155(9) 0.0308(11) 0.0242(9) -0.0072(8) 0.0020(7) 0.0029(8)
C18 0.0313(12) 0.0170(10) 0.0256(10) 0.0027(8) 0.0024(8) 0.0031(8)
C17 0.0147(9) 0.0280(10) 0.0147(8) -0.0018(7) -0.0002(7) 0.0013(8)
C16 0.0195(10) 0.0264(11) 0.0186(9) -0.0027(8) -0.0008(7) 0.0067(8)
C14 0.0185(10) 0.0190(9) 0.0127(8) -0.0012(7) -0.0021(7) 0.0021(7)
C6 0.0173(10) 0.0239(10) 0.0265(10) -0.0077(8) -0.0041(8) 0.0078(8)
C4 0.0288(11) 0.0138(9) 0.0227(9) -0.0014(7) -0.0050(8) 0.0006(8)
C5 0.0222(10) 0.0182(9) 0.0209(9) 0.0005(7) -0.0020(7) -0.0041(8)
C2 0.0177(9) 0.0158(9) 0.0137(8) -0.0013(7) -0.0012(6) 0.0026(7)
P20 0.0193(2) 0.0187(2) 0.0182(2) 0.00074(18) 0.00185(18) 0.0029(2)
F24 0.0225(7) 0.0400(8) 0.0465(8) -0.0016(6) -0.0004(6) 0.0107(6)
F25 0.0366(7) 0.0286(7) 0.0205(6) -0.0051(5) -0.0002(5) -0.0004(5)
F26 0.0347(7) 0.0252(7) 0.0422(7) 0.0089(6) 0.0122(6) -0.0017(6)
F21 0.0200(6) 0.0342(7) 0.0357(7) 0.0020(5) -0.0008(5) 0.0056(5)
F22 0.0407(8) 0.0184(6) 0.0303(6) 0.0004(5) 0.0020(5) -0.0013(5)
F23 0.0452(8) 0.0454(8) 0.0179(6) -0.0033(5) 0.0042(5) 0.0070(7)

loop_
_atom_type_symbol
_atom_type_description
_atom_type_scat_dispersion_real
_atom_type_scat_dispersion_imag
_atom_type_scat_source
C C 0.0033 0.0016 'International Tables Vol C Tables 4.2.6.8 and 6.1.1.4'
H H 0.0000 0.0000 'International Tables Vol C Tables 4.2.6.8 and 6.1.1.4'
Ag Ag -0.8971 1.1015 'International Tables Vol C Tables 4.2.6.8 and 6.1.1.4'
F F 0.0171 0.0103 'International Tables Vol C Tables 4.2.6.8 and 6.1.1.4'
N N 0.0061 0.0033 'International Tables Vol C Tables 4.2.6.8 and 6.1.1.4'
P P 0.1023 0.0942 'International Tables Vol C Tables 4.2.6.8 and 6.1.1.4'

loop_
_geom_angle_atom_site_label_1
_geom_angle_atom_site_label_2
_geom_angle_atom_site_label_3
_geom_angle
_geom_angle_site_symmetry_1
_geom_angle_site_symmetry_3
N13 Ag1 Ag1 101.26(4) . 5_676
N13 Ag1 N8 95.64(5) . 5_676
N1 Ag1 Ag1 82.71(4) . 5_676
N1 Ag1 N13 149.88(6) . .
N1 Ag1 N8 114.07(6) . 5_676
N8 Ag1 Ag1 75.07(4) 5_676 5_676
C11 N10 C7 130.77(17) . .
C9 N10 C11 107.07(16) . .
C9 N10 C7 122.13(16) . .
C17 N13 Ag1 123.02(12) . .
C14 N13 Ag1 127.58(12) . .
C14 N13 C17 105.04(16) . .
C16 N15 C18 129.44(17) . .
C14 N15 C18 123.05(16) . .
C14 N15 C16 107.50(16) . .
C5 N1 Ag1 132.90(13) . .
C2 N1 Ag1 120.24(13) . .
C2 N1 C5 105.24(16) . .
C4 N3 C6 130.36(17) . .
C2 N3 C6 121.92(16) . .
C2 N3 C4 107.43(16) . .
C12 N8 Ag1 127.56(12) . 5_676
C9 N8 Ag1 120.32(12) . 5_676
C9 N8 C12 104.77(16) . .
N10 C11 H11 127.0 . .
C12 C11 N10 105.98(18) . .
C12 C11 H11 127.0 . .
N8 C12 H12 124.8 . .
C11 C12 N8 110.44(17) . .
C11 C12 H12 124.8 . .
N10 C9 C2 117.76(16) . .
N8 C9 N10 111.74(17) . .
N8 C9 C2 130.22(17) . .
N10 C7 H7A 109.9 . .
N10 C7 H7B 109.9 . .
N10 C7 C6 108.82(15) . .
H7A C7 H7B 108.3 . .
C6 C7 H7A 109.9 . .
C6 C7 H7B 109.9 . .
N15 C18 C18 108.30(13) . 4_656
N15 C18 H18A 110.0 . .
N15 C18 H18B 110.0 . .
C18 C18 H18A 110.0 4_656 .
C18 C18 H18B 110.0 4_656 .
H18A C18 H18B 108.4 . .
N13 C17 H17 124.8 . .
C16 C17 N13 110.38(17) . .
C16 C17 H17 124.8 . .
N15 C16 H16 127.1 . .
C17 C16 N15 105.81(17) . .
C17 C16 H16 127.1 . .
N13 C14 N15 111.25(16) . .
N13 C14 C14 131.27(11) . 4_656
N15 C14 C14 117.43(11) . 4_656
N3 C6 C7 109.26(16) . .
N3 C6 H6A 109.8 . .
N3 C6 H6B 109.8 . .
C7 C6 H6A 109.8 . .
C7 C6 H6B 109.8 . .
H6A C6 H6B 108.3 . .
N3 C4 H4 126.9 . .
C5 C4 N3 106.16(17) . .
C5 C4 H4 126.9 . .
N1 C5 H5 125.1 . .
C4 C5 N1 109.80(18) . .
C4 C5 H5 125.1 . .
N1 C2 N3 111.34(17) . .
N1 C2 C9 129.84(17) . .
N3 C2 C9 118.66(16) . .
F24 P20 F25 90.05(7) . .
F24 P20 F21 179.34(8) . .
F24 P20 F22 89.95(8) . .
F24 P20 F23 89.98(7) . .
F26 P20 F24 90.80(8) . .
F26 P20 F25 89.53(7) . .
F26 P20 F21 89.84(7) . .
F26 P20 F22 179.06(8) . .
F26 P20 F23 90.54(8) . .
F21 P20 F25 89.84(7) . .
F21 P20 F22 89.41(7) . .
F22 P20 F25 89.90(7) . .
F23 P20 F25 179.93(10) . .
F23 P20 F21 90.13(7) . .
F23 P20 F22 90.03(7) . .

loop_
_geom_bond_atom_site_label_1
_geom_bond_atom_site_label_2
_geom_bond_distance
_geom_bond_site_symmetry_2
Ag1 Ag1 3.0430(3) 5_676
Ag1 N13 2.1914(16) .
Ag1 N1 2.1604(16) .
Ag1 N8 2.3934(16) 5_676
N10 C11 1.368(3) .
N10 C9 1.357(2) .
N10 C7 1.464(2) .
N13 C17 1.384(2) .
N13 C14 1.326(2) .
N15 C18 1.468(2) .
N15 C16 1.372(3) .
N15 C14 1.357(2) .
N1 C5 1.383(3) .
N1 C2 1.326(2) .
N3 C6 1.469(2) .
N3 C4 1.368(3) .
N3 C2 1.353(2) .
N8 Ag1 2.3934(16) 5_676
N8 C12 1.378(3) .
N8 C9 1.325(2) .
C11 H11 0.9300 .
C11 C12 1.363(3) .
C12 H12 0.9300 .
C9 C2 1.440(3) .
C7 H7A 0.9700 .
C7 H7B 0.9700 .
C7 C6 1.521(3) .
C18 C18 1.520(4) 4_656
C18 H18A 0.9700 .
C18 H18B 0.9700 .
C17 H17 0.9300 .
C17 C16 1.358(3) .
C16 H16 0.9300 .
C14 C14 1.453(4) 4_656
C6 H6A 0.9700 .
C6 H6B 0.9700 .
C4 H4 0.9300 .
C4 C5 1.363(3) .
C5 H5 0.9300 .
P20 F24 1.5999(13) .
P20 F25 1.6063(12) .
P20 F26 1.5969(13) .
P20 F21 1.6054(13) .
P20 F22 1.6056(13) .
P20 F23 1.6001(13) .
